data_4313256
loop_
_publ_author_name
'Heidi Boerzel'
'Margery Koeckert'
'Weiming Bu'
'Bernhard Spingler'
'Stephen J. Lippard'

_publ_section_title
;
 Zinc-Bound Thiolate-Disulfide Exchange: A Strategy for Inhibiting
 Metallo-\b-lactamases
;
_journal_name_full 'Inorganic Chemistry'
_journal_page_first 1604
_journal_page_last 1615
_journal_paper_doi 10.1021/ic025624f
_journal_volume 42
_journal_year 2003
_chemical_formula_sum 'C37 H35 B N6 S Zn'
_chemical_formula_weight 671.95
_chemical_name_systematic
;
  ?
;
_space_group_IT_number 2
_symmetry_cell_setting triclinic
_symmetry_space_group_name_Hall '-P 1'
_symmetry_space_group_name_H-M 'P -1'
_atom_sites_solution_hydrogens geom
_atom_sites_solution_primary direct
_atom_sites_solution_secondary difmap
_audit_creation_method SHELXL-97
_cell_angle_alpha 69.084(5)
_cell_angle_beta 71.052(5)
_cell_angle_gamma 72.267(5)
_cell_formula_units_Z 2
_cell_length_a 11.699(5)
_cell_length_b 12.515(5)
_cell_length_c 13.388(5)
_cell_measurement_temperature 188(2)
_cell_volume 1691.8(12)
_computing_cell_refinement 'Bruker SMART'
_computing_data_collection 'Bruker SMART'
_computing_data_reduction 'Bruker SHELXTL'
_computing_molecular_graphics 'Bruker SHELXTL'
_computing_publication_material 'Bruker SHELXTL'
_computing_structure_refinement 'SHELXL-97 (Sheldrick, 1997)'
_computing_structure_solution 'SHELXS-97 (Sheldrick, 1990)'
_diffrn_ambient_temperature 188(2)
_diffrn_measured_fraction_theta_full 0.890
_diffrn_measured_fraction_theta_max 0.890
_diffrn_measurement_device_type 'CCD area detector'
_diffrn_measurement_method 'phi and omega scans'
_diffrn_radiation_monochromator graphite
_diffrn_radiation_source 'fine-focus sealed tube'
_diffrn_radiation_type MoK\a
_diffrn_radiation_wavelength 0.71069
_diffrn_reflns_av_R_equivalents 0.0325
_diffrn_reflns_av_sigmaI/netI 0.0948
_diffrn_reflns_limit_h_max 15
_diffrn_reflns_limit_h_min -15
_diffrn_reflns_limit_k_max 16
_diffrn_reflns_limit_k_min -10
_diffrn_reflns_limit_l_max 17
_diffrn_reflns_limit_l_min -14
_diffrn_reflns_number 10677
_diffrn_reflns_theta_full 28.24
_diffrn_reflns_theta_max 28.24
_diffrn_reflns_theta_min 1.68
_exptl_absorpt_coefficient_mu 0.823
_exptl_absorpt_correction_type sadabs
_exptl_crystal_colour colorless
_exptl_crystal_density_diffrn 1.319
_exptl_crystal_density_method 'not measured'
_exptl_crystal_description diamond
_exptl_crystal_F_000 700
_exptl_crystal_size_max .4
_exptl_crystal_size_mid .2
_exptl_crystal_size_min .15
_refine_diff_density_max 0.667
_refine_diff_density_min -0.539
_refine_diff_density_rms 0.064
_refine_ls_extinction_coef 0.0022(9)
_refine_ls_extinction_expression Fc^*^=kFc[1+0.001xFc^2^\l^3^/sin(2\q)]^-1/4^
_refine_ls_extinction_method SHELXL
_refine_ls_goodness_of_fit_ref 0.748
_refine_ls_hydrogen_treatment mixed
_refine_ls_matrix_type full
_refine_ls_number_parameters 423
_refine_ls_number_reflns 7449
_refine_ls_number_restraints 0
_refine_ls_restrained_S_all 0.748
_refine_ls_R_factor_all 0.0903
_refine_ls_R_factor_gt 0.0447
_refine_ls_shift/su_max 4.548
_refine_ls_shift/su_mean 0.103
_refine_ls_structure_factor_coef Fsqd
_refine_ls_weighting_details 'calc w=1/[\s^2^(Fo^2^)+(0.1000P)^2^+0.0000P] where P=(Fo^2^+2Fc^2^)/3'
_refine_ls_weighting_scheme calc
_refine_ls_wR_factor_gt 0.1086
_refine_ls_wR_factor_ref 0.1304
_reflns_number_gt 4700
_reflns_number_total 7449
_reflns_threshold_expression >2sigma(I)
_cod_data_source_file ic025624f_2.cif
_cod_data_source_block 2
_cod_depositor_comments
;
The following automatic conversions were performed:

'_symmetry_cell_setting' value 'Triclinic' changed to 'triclinic'
according to the built-in table from CIF Core dictionary named
'cif_core.dic' version 2.4.1 from 2010-06-29.

Automatic conversion script
Id: cif_fix_values 1646 2011-03-28 12:23:43Z adriana 
;
_cod_original_cell_volume 1691.9(12)
_cod_database_code 4313256

loop_
_symmetry_equiv_pos_as_xyz
'x, y, z'
'-x, -y, -z'

loop_
_atom_site_label
_atom_site_type_symbol
_atom_site_fract_x
_atom_site_fract_y
_atom_site_fract_z
_atom_site_U_iso_or_equiv
_atom_site_adp_type
_atom_site_occupancy
_atom_site_symmetry_multiplicity
_atom_site_calc_flag
_atom_site_refinement_flags
_atom_site_disorder_assembly
_atom_site_disorder_group
Zn1 Zn 0.28065(3) 0.18607(3) 0.72940(3) 0.02568(13) Uani 1 1 d . . .
S1 S 0.26692(8) 0.35992(7) 0.60360(6) 0.0337(2) Uani 1 1 d . . .
N11 N 0.1670(2) 0.0698(2) 0.76981(19) 0.0265(6) Uani 1 1 d . . .
N12 N 0.1809(2) -0.0199(2) 0.86535(19) 0.0256(6) Uani 1 1 d . . .
N21 N 0.2571(2) 0.1669(2) 0.89397(19) 0.0272(6) Uani 1 1 d . . .
N22 N 0.2907(2) 0.0526(2) 0.95395(19) 0.0268(6) Uani 1 1 d . . .
N31 N 0.4346(2) 0.0494(2) 0.73004(19) 0.0262(6) Uani 1 1 d . . .
N32 N 0.4127(2) -0.0531(2) 0.81025(19) 0.0266(6) Uani 1 1 d . . .
C11 C 0.0675(3) 0.0630(3) 0.7451(2) 0.0284(7) Uani 1 1 d . . .
C12 C 0.0172(3) -0.0299(3) 0.8234(3) 0.0310(7) Uani 1 1 d . . .
H12A H -0.0515 -0.0535 0.8248 0.037 Uiso 1 1 calc R . .
C13 C 0.0893(3) -0.0795(2) 0.8984(2) 0.0269(7) Uani 1 1 d . . .
C14 C 0.0727(3) -0.1762(3) 1.0043(3) 0.0347(8) Uani 1 1 d . . .
H14A H 0.1479 -0.2351 1.0048 0.052 Uiso 1 1 calc R . .
H14B H 0.0066 -0.2102 1.0104 0.052 Uiso 1 1 calc R . .
H14C H 0.0532 -0.1452 1.0653 0.052 Uiso 1 1 calc R . .
C15 C 0.0231(3) 0.1474(3) 0.6480(3) 0.0339(7) Uani 1 1 d . . .
C16 C -0.0107(3) 0.2659(3) 0.6358(3) 0.0435(9) Uani 1 1 d . . .
H16A H -0.0033 0.2943 0.6884 0.052 Uiso 1 1 calc R . .
C17 C -0.0559(3) 0.3442(3) 0.5459(3) 0.0474(9) Uani 1 1 d . . .
H17A H -0.0781 0.4240 0.5388 0.057 Uiso 1 1 calc R . .
C18 C -0.0674(4) 0.3046(4) 0.4697(4) 0.0599(12) Uani 1 1 d . . .
H18A H -0.1000 0.3567 0.4110 0.072 Uiso 1 1 calc R . .
C19 C -0.0318(7) 0.1886(5) 0.4779(5) 0.118(3) Uani 1 1 d . . .
H19A H -0.0365 0.1619 0.4231 0.142 Uiso 1 1 calc R . .
C20 C 0.0118(6) 0.1092(4) 0.5685(4) 0.097(2) Uani 1 1 d . . .
H20A H 0.0334 0.0296 0.5748 0.116 Uiso 1 1 calc R . .
C21 C 0.2514(3) 0.2343(3) 0.9548(2) 0.0282(7) Uani 1 1 d . . .
C22 C 0.2852(3) 0.1622(3) 1.0529(2) 0.0333(7) Uani 1 1 d . . .
H22A H 0.2907 0.1864 1.1089 0.040 Uiso 1 1 calc R . .
C23 C 0.3085(3) 0.0485(3) 1.0499(2) 0.0305(7) Uani 1 1 d . . .
C24 C 0.3464(4) -0.0632(3) 1.1334(3) 0.0429(9) Uani 1 1 d . . .
H24A H 0.4211 -0.1089 1.0993 0.064 Uiso 1 1 calc R . .
H24B H 0.2820 -0.1066 1.1623 0.064 Uiso 1 1 calc R . .
H24C H 0.3604 -0.0460 1.1923 0.064 Uiso 1 1 calc R . .
C25 C 0.2086(3) 0.3629(3) 0.9202(2) 0.0286(7) Uani 1 1 d . . .
C26 C 0.1164(3) 0.4147(3) 0.8625(3) 0.0336(7) Uani 1 1 d . . .
H26A H 0.0864 0.3686 0.8399 0.040 Uiso 1 1 calc R . .
C27 C 0.0691(3) 0.5344(3) 0.8384(3) 0.0397(8) Uani 1 1 d . . .
H27A H 0.0066 0.5682 0.8008 0.048 Uiso 1 1 calc R . .
C28 C 0.1148(3) 0.6038(3) 0.8702(3) 0.0411(9) Uani 1 1 d . . .
H28A H 0.0828 0.6841 0.8547 0.049 Uiso 1 1 calc R . .
C29 C 0.2076(4) 0.5531(3) 0.9247(3) 0.0453(9) Uani 1 1 d . . .
H29A H 0.2394 0.6000 0.9448 0.054 Uiso 1 1 calc R . .
C30 C 0.2547(3) 0.4342(3) 0.9503(3) 0.0385(8) Uani 1 1 d . . .
H30A H 0.3173 0.4014 0.9878 0.046 Uiso 1 1 calc R . .
C31 C 0.5399(3) 0.0190(3) 0.6563(2) 0.0273(7) Uani 1 1 d . . .
C32 C 0.5832(3) -0.1019(3) 0.6889(3) 0.0333(7) Uani 1 1 d . . .
H32A H 0.6537 -0.1451 0.6526 0.040 Uiso 1 1 calc R . .
C33 C 0.5012(3) -0.1447(3) 0.7856(2) 0.0282(7) Uani 1 1 d . . .
C34 C 0.4996(3) -0.2688(3) 0.8557(3) 0.0422(9) Uani 1 1 d . . .
H34A H 0.4948 -0.2748 0.9304 0.063 Uiso 1 1 calc R . .
H34B H 0.5739 -0.3199 0.8282 0.063 Uiso 1 1 calc R . .
H34C H 0.4291 -0.2909 0.8533 0.063 Uiso 1 1 calc R . .
C35 C 0.5920(3) 0.1095(3) 0.5612(2) 0.0310(7) Uani 1 1 d . . .
C36 C 0.5892(3) 0.2167(3) 0.5718(3) 0.0346(7) Uani 1 1 d . . .
H36A H 0.5567 0.2304 0.6405 0.041 Uiso 1 1 calc R . .
C37 C 0.6344(3) 0.3035(3) 0.4814(3) 0.0467(9) Uani 1 1 d . . .
H37A H 0.6309 0.3755 0.4890 0.056 Uiso 1 1 calc R . .
C38 C 0.6847(3) 0.2820(4) 0.3799(3) 0.0544(11) Uani 1 1 d . . .
H38A H 0.7147 0.3401 0.3188 0.065 Uiso 1 1 calc R . .
C39 C 0.6908(3) 0.1746(4) 0.3685(3) 0.0495(10) Uani 1 1 d . . .
H39A H 0.7256 0.1609 0.3000 0.059 Uiso 1 1 calc R . .
C40 C 0.6456(3) 0.0877(3) 0.4583(3) 0.0399(8) Uani 1 1 d . . .
H40A H 0.6508 0.0153 0.4506 0.048 Uiso 1 1 calc R . .
C41 C 0.3038(3) 0.3104(3) 0.4801(2) 0.0360(8) Uani 1 1 d . . .
H41A H 0.3842 0.2573 0.4736 0.043 Uiso 1 1 calc R . .
H41B H 0.2429 0.2678 0.4884 0.043 Uiso 1 1 calc R . .
C42 C 0.3050(3) 0.4127(3) 0.3759(2) 0.0339(8) Uani 1 1 d . . .
C43 C 0.2233(3) 0.4355(3) 0.3118(3) 0.0404(8) Uani 1 1 d . . .
H43A H 0.1656 0.3892 0.3338 0.049 Uiso 1 1 calc R . .
C44 C 0.2270(4) 0.5274(3) 0.2145(3) 0.0503(10) Uani 1 1 d . . .
H44A H 0.1714 0.5424 0.1724 0.060 Uiso 1 1 calc R . .
C45 C 0.3117(4) 0.5955(4) 0.1809(3) 0.0562(11) Uani 1 1 d . . .
H45A H 0.3145 0.6561 0.1155 0.067 Uiso 1 1 calc R . .
C46 C 0.3932(4) 0.5744(4) 0.2441(3) 0.0562(11) Uani 1 1 d . . .
H46A H 0.4505 0.6212 0.2214 0.067 Uiso 1 1 calc R . .
C47 C 0.3898(3) 0.4832(3) 0.3417(3) 0.0446(9) Uani 1 1 d . . .
H47A H 0.4447 0.4695 0.3841 0.053 Uiso 1 1 calc R . .
B1 B 0.2979(3) -0.0475(3) 0.9082(3) 0.0270(8) Uani 1 1 d . . .
H1 H 0.303(3) -0.129(2) 0.973(2) 0.020(7) Uiso 1 1 d . . .

loop_
_atom_site_aniso_label
_atom_site_aniso_U_11
_atom_site_aniso_U_22
_atom_site_aniso_U_33
_atom_site_aniso_U_23
_atom_site_aniso_U_13
_atom_site_aniso_U_12
Zn1 0.0311(2) 0.0243(2) 0.01893(18) -0.00182(13) -0.00721(14) -0.00609(14)
S1 0.0500(5) 0.0239(4) 0.0225(4) -0.0025(3) -0.0087(4) -0.0063(3)
N11 0.0299(14) 0.0246(13) 0.0253(13) -0.0018(10) -0.0116(11) -0.0075(10)
N12 0.0296(14) 0.0225(13) 0.0208(12) -0.0020(10) -0.0064(10) -0.0051(10)
N21 0.0323(14) 0.0255(13) 0.0209(12) -0.0019(10) -0.0078(11) -0.0065(11)
N22 0.0312(14) 0.0271(13) 0.0202(12) -0.0019(10) -0.0080(11) -0.0072(11)
N31 0.0272(14) 0.0294(14) 0.0217(12) -0.0042(10) -0.0074(10) -0.0075(11)
N32 0.0274(14) 0.0260(13) 0.0249(13) -0.0047(10) -0.0084(11) -0.0044(10)
C11 0.0267(16) 0.0276(16) 0.0302(16) -0.0112(13) -0.0087(13) 0.0006(12)
C12 0.0269(17) 0.0310(17) 0.0364(17) -0.0099(14) -0.0074(14) -0.0078(13)
C13 0.0275(16) 0.0228(15) 0.0281(15) -0.0127(13) 0.0008(13) -0.0038(12)
C14 0.0387(19) 0.0263(17) 0.0340(17) -0.0069(14) -0.0019(15) -0.0094(14)
C15 0.0294(17) 0.0368(18) 0.0383(18) -0.0100(15) -0.0163(14) -0.0031(14)
C16 0.046(2) 0.040(2) 0.0396(19) -0.0085(16) -0.0161(17) 0.0002(16)
C17 0.045(2) 0.039(2) 0.045(2) -0.0014(17) -0.0173(18) 0.0032(16)
C18 0.067(3) 0.055(3) 0.061(3) -0.002(2) -0.044(2) -0.004(2)
C19 0.224(8) 0.061(3) 0.122(5) -0.020(3) -0.144(6) 0.000(4)
C20 0.181(6) 0.036(2) 0.115(4) -0.021(3) -0.118(4) 0.007(3)
C21 0.0279(17) 0.0313(17) 0.0254(15) -0.0084(13) -0.0029(13) -0.0096(13)
C22 0.0367(19) 0.0425(19) 0.0268(16) -0.0110(14) -0.0129(14) -0.0100(15)
C23 0.0314(17) 0.0396(19) 0.0221(15) -0.0033(13) -0.0106(13) -0.0120(14)
C24 0.059(2) 0.041(2) 0.0312(18) -0.0007(15) -0.0268(17) -0.0084(17)
C25 0.0314(17) 0.0352(17) 0.0189(14) -0.0104(13) -0.0007(12) -0.0091(14)
C26 0.0393(19) 0.0322(18) 0.0294(16) -0.0068(14) -0.0084(14) -0.0103(14)
C27 0.042(2) 0.039(2) 0.0286(17) -0.0019(15) -0.0050(15) -0.0087(16)
C28 0.055(2) 0.0279(18) 0.0318(18) -0.0074(15) -0.0008(17) -0.0086(16)
C29 0.056(2) 0.042(2) 0.045(2) -0.0219(17) -0.0047(18) -0.0166(18)
C30 0.039(2) 0.046(2) 0.0362(18) -0.0169(16) -0.0107(15) -0.0089(16)
C31 0.0239(16) 0.0384(18) 0.0228(15) -0.0103(13) -0.0080(12) -0.0067(13)
C32 0.0310(18) 0.0367(18) 0.0334(17) -0.0169(14) -0.0095(14) 0.0011(14)
C33 0.0305(17) 0.0284(16) 0.0298(16) -0.0101(13) -0.0154(13) -0.0012(13)
C34 0.047(2) 0.0295(18) 0.046(2) -0.0088(16) -0.0172(17) 0.0008(15)
C35 0.0222(16) 0.046(2) 0.0233(15) -0.0078(14) -0.0073(12) -0.0059(14)
C36 0.0305(18) 0.044(2) 0.0286(16) -0.0092(15) -0.0030(13) -0.0126(15)
C37 0.043(2) 0.048(2) 0.041(2) -0.0043(17) -0.0055(17) -0.0139(17)
C38 0.039(2) 0.069(3) 0.038(2) 0.0039(19) -0.0006(17) -0.021(2)
C39 0.035(2) 0.079(3) 0.0262(18) -0.0129(19) -0.0017(15) -0.0095(19)
C40 0.0332(19) 0.059(2) 0.0287(17) -0.0171(16) -0.0062(14) -0.0075(16)
C41 0.047(2) 0.0292(17) 0.0260(16) -0.0044(13) -0.0103(15) -0.0025(15)
C42 0.0395(19) 0.0351(18) 0.0193(15) -0.0076(13) -0.0042(14) -0.0004(15)
C43 0.039(2) 0.046(2) 0.0307(17) -0.0075(15) -0.0058(15) -0.0077(16)
C44 0.055(2) 0.056(2) 0.0287(18) -0.0035(17) -0.0147(17) 0.000(2)
C45 0.063(3) 0.055(3) 0.0278(19) 0.0086(17) -0.0098(18) -0.007(2)
C46 0.059(3) 0.053(2) 0.045(2) 0.0050(19) -0.012(2) -0.019(2)
C47 0.048(2) 0.046(2) 0.0339(19) -0.0021(16) -0.0131(16) -0.0088(17)
B1 0.0310(19) 0.0267(18) 0.0204(16) -0.0014(14) -0.0084(14) -0.0059(14)

loop_
_atom_type_symbol
_atom_type_description
_atom_type_scat_dispersion_real
_atom_type_scat_dispersion_imag
_atom_type_scat_source
C C 0.0033 0.0016 'International Tables Vol C Tables 4.2.6.8 and 6.1.1.4'
H H 0.0000 0.0000 'International Tables Vol C Tables 4.2.6.8 and 6.1.1.4'
N N 0.0061 0.0033 'International Tables Vol C Tables 4.2.6.8 and 6.1.1.4'
S S 0.1246 0.1234 'International Tables Vol C Tables 4.2.6.8 and 6.1.1.4'
Zn Zn 0.2839 1.4301 'International Tables Vol C Tables 4.2.6.8 and 6.1.1.4'
B B 0.0013 0.0007 'International Tables Vol C Tables 4.2.6.8 and 6.1.1.4'

loop_
_geom_angle_atom_site_label_1
_geom_angle_atom_site_label_2
_geom_angle_atom_site_label_3
_geom_angle
_geom_angle_site_symmetry_1
_geom_angle_site_symmetry_3
_geom_angle_publ_flag
N21 Zn1 N31 91.53(9) . . ?
N21 Zn1 N11 90.86(10) . . ?
N31 Zn1 N11 90.39(10) . . ?
N21 Zn1 S1 122.54(7) . . ?
N31 Zn1 S1 125.85(7) . . ?
N11 Zn1 S1 125.41(7) . . ?
C41 S1 Zn1 98.71(10) . . ?
C11 N11 N12 106.6(2) . . ?
C11 N11 Zn1 139.9(2) . . ?
N12 N11 Zn1 112.14(18) . . ?
C13 N12 N11 109.1(2) . . ?
C13 N12 B1 130.4(2) . . ?
N11 N12 B1 119.9(2) . . ?
C21 N21 N22 106.9(2) . . ?
C21 N21 Zn1 136.8(2) . . ?
N22 N21 Zn1 113.05(18) . . ?
C23 N22 N21 110.2(2) . . ?
C23 N22 B1 130.4(2) . . ?
N21 N22 B1 119.4(2) . . ?
C31 N31 N32 106.2(2) . . ?
C31 N31 Zn1 136.7(2) . . ?
N32 N31 Zn1 113.49(17) . . ?
C33 N32 N31 110.0(2) . . ?
C33 N32 B1 131.1(2) . . ?
N31 N32 B1 118.9(2) . . ?
N11 C11 C12 109.9(3) . . ?
N11 C11 C15 121.7(3) . . ?
C12 C11 C15 128.4(3) . . ?
C13 C12 C11 106.3(3) . . ?
N12 C13 C12 108.1(3) . . ?
N12 C13 C14 122.2(3) . . ?
C12 C13 C14 129.6(3) . . ?
C20 C15 C16 117.7(3) . . ?
C20 C15 C11 120.7(3) . . ?
C16 C15 C11 121.6(3) . . ?
C15 C16 C17 121.0(4) . . ?
C18 C17 C16 120.1(4) . . ?
C17 C18 C19 120.2(4) . . ?
C18 C19 C20 120.1(4) . . ?
C15 C20 C19 120.7(4) . . ?
N21 C21 C22 108.9(3) . . ?
N21 C21 C25 122.3(3) . . ?
C22 C21 C25 128.7(3) . . ?
C23 C22 C21 106.5(3) . . ?
N22 C23 C22 107.4(3) . . ?
N22 C23 C24 123.3(3) . . ?
C22 C23 C24 129.3(3) . . ?
C26 C25 C30 118.7(3) . . ?
C26 C25 C21 120.7(3) . . ?
C30 C25 C21 120.5(3) . . ?
C27 C26 C25 120.5(3) . . ?
C28 C27 C26 120.0(3) . . ?
C29 C28 C27 119.4(3) . . ?
C28 C29 C30 121.2(3) . . ?
C29 C30 C25 120.1(3) . . ?
N31 C31 C32 109.5(3) . . ?
N31 C31 C35 120.2(3) . . ?
C32 C31 C35 130.3(3) . . ?
C33 C32 C31 106.4(3) . . ?
N32 C33 C32 107.9(3) . . ?
N32 C33 C34 122.4(3) . . ?
C32 C33 C34 129.8(3) . . ?
C36 C35 C40 119.3(3) . . ?
C36 C35 C31 120.8(3) . . ?
C40 C35 C31 119.9(3) . . ?
C37 C36 C35 120.9(3) . . ?
C38 C37 C36 119.4(4) . . ?
C37 C38 C39 120.4(3) . . ?
C40 C39 C38 120.5(3) . . ?
C39 C40 C35 119.5(4) . . ?
C42 C41 S1 111.6(2) . . ?
C47 C42 C43 118.8(3) . . ?
C47 C42 C41 120.6(3) . . ?
C43 C42 C41 120.6(3) . . ?
C42 C43 C44 120.5(4) . . ?
C45 C44 C43 120.3(4) . . ?
C44 C45 C46 119.9(3) . . ?
C45 C46 C47 120.1(4) . . ?
C42 C47 C46 120.3(4) . . ?
N32 B1 N22 109.1(2) . . ?
N32 B1 N12 108.3(2) . . ?
N22 B1 N12 108.8(2) . . ?

loop_
_geom_bond_atom_site_label_1
_geom_bond_atom_site_label_2
_geom_bond_distance
_geom_bond_site_symmetry_2
_geom_bond_publ_flag
Zn1 N21 2.063(3) . ?
Zn1 N31 2.072(3) . ?
Zn1 N11 2.080(3) . ?
Zn1 S1 2.2232(11) . ?
S1 C41 1.846(3) . ?
N11 C11 1.343(4) . ?
N11 N12 1.386(3) . ?
N12 C13 1.358(4) . ?
N12 B1 1.549(4) . ?
N21 C21 1.341(4) . ?
N21 N22 1.374(3) . ?
N22 C23 1.347(4) . ?
N22 B1 1.551(4) . ?
N31 C31 1.352(4) . ?
N31 N32 1.379(3) . ?
N32 C33 1.349(4) . ?
N32 B1 1.548(4) . ?
C11 C12 1.394(4) . ?
C11 C15 1.482(4) . ?
C12 C13 1.374(4) . ?
C13 C14 1.501(4) . ?
C15 C20 1.369(5) . ?
C15 C16 1.377(5) . ?
C16 C17 1.394(5) . ?
C17 C18 1.341(6) . ?
C18 C19 1.356(6) . ?
C19 C20 1.397(6) . ?
C21 C22 1.403(4) . ?
C21 C25 1.478(4) . ?
C22 C23 1.378(5) . ?
C23 C24 1.493(4) . ?
C25 C26 1.392(4) . ?
C25 C30 1.393(5) . ?
C26 C27 1.386(5) . ?
C27 C28 1.384(5) . ?
C28 C29 1.372(5) . ?
C29 C30 1.377(5) . ?
C31 C32 1.393(4) . ?
C31 C35 1.470(4) . ?
C32 C33 1.376(4) . ?
C33 C34 1.503(4) . ?
C35 C36 1.389(5) . ?
C35 C40 1.403(4) . ?
C36 C37 1.385(5) . ?
C37 C38 1.383(5) . ?
C38 C39 1.383(6) . ?
C39 C40 1.384(5) . ?
C41 C42 1.519(4) . ?
C42 C47 1.386(5) . ?
C42 C43 1.387(5) . ?
C43 C44 1.395(5) . ?
C44 C45 1.365(6) . ?
C45 C46 1.380(6) . ?
C46 C47 1.394(5) . ?
